data_7110814
loop_
_publ_author_name
'MacGillivray, Leonard R.'
'Spinney, Heather A.'
'Reid, Jennifer L.'
'Ripmeester, John A.'

_publ_section_title
;
 Entrapment of ferrocenes within supramolecular, deep-cavity
 resorcin[4]arenes
;
_journal_issue 6
_journal_name_full 'Chemical Communications'
_journal_page_first 517
_journal_paper_doi 10.1039/a909745g
_journal_year 2000
_chemical_formula_sum 'C66 H62 Fe N4 O10'
_chemical_formula_weight 1127.05
_chemical_name_systematic
; 
 ? 
;
_space_group_IT_number 14
_symmetry_cell_setting monoclinic
_symmetry_space_group_name_Hall '-P 2yn'
_symmetry_space_group_name_H-M 'P 1 21/n 1'
_atom_sites_solution_hydrogens geom
_atom_sites_solution_primary direct
_atom_sites_solution_secondary difmap
_audit_creation_method SHELXL
_cell_angle_alpha 90.00
_cell_angle_beta 108.3060(10)
_cell_angle_gamma 90.00
_cell_formula_units_Z 4
_cell_length_a 18.8082(9)
_cell_length_b 11.9478(6)
_cell_length_c 25.5945(11)
_cell_measurement_temperature 173(2)
_cell_volume 5460.4(4)
_computing_structure_refinement 'SHELXL-93 (Sheldrick, 1993)'
_computing_structure_solution 'SHELXS-86 (Sheldrick, 1990)'
_diffrn_ambient_temperature 173(2)
_diffrn_radiation_monochromator graphite
_diffrn_radiation_source 'fine-focus sealed tube'
_diffrn_radiation_type MoK\a
_diffrn_radiation_wavelength 0.71070
_diffrn_reflns_av_R_equivalents 0.0486
_diffrn_reflns_av_sigmaI/netI 0.0421
_diffrn_reflns_limit_h_max 25
_diffrn_reflns_limit_h_min -17
_diffrn_reflns_limit_k_max 16
_diffrn_reflns_limit_k_min -16
_diffrn_reflns_limit_l_max 34
_diffrn_reflns_limit_l_min -33
_diffrn_reflns_number 23294
_diffrn_reflns_theta_max 22.50
_diffrn_reflns_theta_min 1.61
_exptl_absorpt_coefficient_mu 0.344
_exptl_crystal_density_diffrn 1.371
_exptl_crystal_F_000 2368
_refine_diff_density_max 0.297
_refine_diff_density_min -0.566
_refine_diff_density_rms 0.055
_refine_ls_extinction_method none
_refine_ls_goodness_of_fit_all 1.055
_refine_ls_goodness_of_fit_obs 1.115
_refine_ls_matrix_type full
_refine_ls_number_parameters 738
_refine_ls_number_reflns 6809
_refine_ls_number_restraints 0
_refine_ls_restrained_S_all 1.059
_refine_ls_restrained_S_obs 1.115
_refine_ls_R_factor_all 0.0588
_refine_ls_R_factor_obs 0.0443
_refine_ls_shift/esd_max -0.001
_refine_ls_shift/esd_mean 0.000
_refine_ls_structure_factor_coef Fsqd
_refine_ls_weighting_details 'w=1/[\s^2^(Fo^2^)+(0.0607P)^2^+3.1089P] where P=(Fo^2^+2Fc^2^)/3'
_refine_ls_weighting_scheme calc
_refine_ls_wR_factor_all 0.1168
_refine_ls_wR_factor_obs 0.1082
_reflns_number_observed 5676
_reflns_number_total 7141
_reflns_observed_criterion >2sigma(I)
_cod_data_source_file a909745gsup1.cif
_cod_data_source_block sad2
_cod_depositor_comments
;
The following automatic conversions were performed:

'_refine_ls_weighting_scheme' value 'calc
w=1/[\s^2^(Fo^2^)+(0.0607P)^2^+3.1089P] where P=(Fo^2^+2Fc^2^)/3' was
changed to 'calc'. New tag '_refine_ls_weighting_details' was
created. The value of the new tag was set to
'w=1/[\s^2^(Fo^2^)+(0.0607P)^2^+3.1089P] where P=(Fo^2^+2Fc^2^)/3'.

Automatic conversion script
Id: cif_fix_values 3143 2015-03-26 13:38:13Z robertas 
;
_cod_original_sg_symbol_H-M P21/n
_cod_database_code 7110814

loop_
_symmetry_equiv_pos_as_xyz
'x, y, z'
'-x+1/2, y+1/2, -z+1/2'
'-x, -y, -z'
'x-1/2, -y-1/2, z-1/2'

loop_
_atom_site_aniso_label
_atom_site_aniso_U_11
_atom_site_aniso_U_22
_atom_site_aniso_U_33
_atom_site_aniso_U_23
_atom_site_aniso_U_13
_atom_site_aniso_U_12
Fe1 0.0288(3) 0.0347(3) 0.0288(3) 0.0003(2) 0.0069(2) -0.0002(2)
O1 0.0229(11) 0.0271(12) 0.0343(12) 0.0079(9) 0.0105(10) 0.0037(9)
O2 0.0324(12) 0.0260(12) 0.0238(11) 0.0065(9) 0.0116(10) 0.0030(9)
O3 0.0265(12) 0.0390(13) 0.0328(12) -0.0015(10) 0.0066(10) 0.0095(10)
O4 0.0345(12) 0.0355(13) 0.0346(13) -0.0094(10) 0.0081(10) 0.0061(10)
O5 0.0354(12) 0.0265(12) 0.0297(12) -0.0082(9) 0.0143(10) -0.0039(10)
O6 0.0289(11) 0.0272(12) 0.0409(13) -0.0115(10) 0.0139(10) -0.0104(9)
O7 0.0326(12) 0.0256(11) 0.0358(12) -0.0028(10) 0.0100(10) -0.0087(10)
O8 0.0310(12) 0.0285(12) 0.0334(12) 0.0061(10) 0.0087(10) -0.0066(9)
O9 0.081(2) 0.044(2) 0.083(2) -0.0025(15) 0.020(2) -0.014(2)
O10 0.053(2) 0.047(2) 0.060(2) 0.0129(13) 0.0120(13) -0.0032(13)
N1 0.031(2) 0.0280(14) 0.0308(14) 0.0027(11) 0.0084(12) 0.0044(12)
N2 0.044(2) 0.0287(15) 0.035(2) 0.0043(13) 0.0149(14) -0.0008(13)
N3 0.041(2) 0.0257(14) 0.0305(15) 0.0026(12) 0.0145(13) -0.0018(13)
N4 0.0303(15) 0.0261(15) 0.054(2) 0.0061(14) 0.0107(14) 0.0076(12)
C1 0.0194(15) 0.018(2) 0.029(2) -0.0046(13) 0.0085(13) -0.0020(12)
C2 0.023(2) 0.019(2) 0.023(2) 0.0005(12) 0.0033(13) -0.0028(13)
C3 0.027(2) 0.018(2) 0.020(2) -0.0034(12) 0.0084(13) -0.0057(13)
C4 0.022(2) 0.0189(15) 0.022(2) -0.0038(12) 0.0075(13) -0.0024(12)
C5 0.025(2) 0.0182(15) 0.023(2) 0.0007(12) 0.0057(13) -0.0032(13)
C6 0.022(2) 0.020(2) 0.024(2) -0.0020(12) 0.0078(13) -0.0043(13)
C7 0.020(2) 0.027(2) 0.027(2) 0.0031(13) 0.0101(13) -0.0012(13)
C8 0.036(2) 0.026(2) 0.030(2) 0.0016(13) 0.0139(15) -0.0084(14)
C9 0.024(2) 0.024(2) 0.024(2) 0.0024(13) 0.0132(14) -0.0052(13)
C10 0.021(2) 0.027(2) 0.032(2) 0.0051(14) 0.0140(14) -0.0002(13)
C11 0.030(2) 0.025(2) 0.031(2) -0.0005(14) 0.0155(15) 0.0025(14)
C12 0.027(2) 0.028(2) 0.022(2) -0.0021(13) 0.0131(14) -0.0038(13)
C13 0.024(2) 0.023(2) 0.026(2) 0.0029(13) 0.0130(13) -0.0037(13)
C14 0.025(2) 0.022(2) 0.027(2) 0.0021(13) 0.0156(14) -0.0013(13)
C15 0.027(2) 0.025(2) 0.022(2) -0.0010(13) 0.0121(13) -0.0004(13)
C16 0.030(2) 0.027(2) 0.030(2) 0.0056(13) 0.0109(14) 0.0010(14)
C17 0.024(2) 0.021(2) 0.022(2) 0.0034(13) 0.0073(13) 0.0024(13)
C18 0.027(2) 0.022(2) 0.022(2) 0.0022(13) 0.0070(13) 0.0047(13)
C19 0.028(2) 0.022(2) 0.025(2) -0.0041(13) 0.0043(14) -0.0015(13)
C20 0.024(2) 0.021(2) 0.027(2) 0.0024(13) 0.0074(14) -0.0007(13)
C21 0.023(2) 0.021(2) 0.025(2) 0.0015(13) 0.0083(13) 0.0033(13)
C22 0.024(2) 0.019(2) 0.023(2) -0.0015(12) 0.0040(13) -0.0011(13)
C23 0.021(2) 0.022(2) 0.028(2) -0.0034(13) 0.0090(13) -0.0021(12)
C24 0.025(2) 0.028(2) 0.030(2) -0.0007(14) 0.0073(14) -0.0002(13)
C25 0.021(2) 0.023(2) 0.028(2) -0.0040(13) 0.0137(13) -0.0011(13)
C26 0.023(2) 0.023(2) 0.036(2) -0.0064(14) 0.0162(14) -0.0045(13)
C27 0.028(2) 0.020(2) 0.035(2) 0.0036(14) 0.017(2) -0.0013(13)
C28 0.021(2) 0.026(2) 0.026(2) 0.0037(14) 0.0130(14) 0.0028(13)
C29 0.021(2) 0.023(2) 0.026(2) -0.0012(13) 0.0152(13) 0.0009(13)
C30 0.024(2) 0.019(2) 0.028(2) 0.0010(13) 0.0160(14) 0.0012(13)
C31 0.025(2) 0.023(2) 0.022(2) -0.0016(12) 0.0108(13) -0.0007(13)
C32 0.028(2) 0.025(2) 0.027(2) -0.0065(13) 0.0084(14) -0.0009(13)
C33 0.026(2) 0.030(2) 0.031(2) 0.0007(14) 0.0019(14) 0.0050(15)
C34 0.024(2) 0.026(2) 0.035(2) -0.0028(14) 0.0048(14) -0.0046(14)
C35 0.024(2) 0.026(2) 0.020(2) -0.0029(12) 0.0063(13) -0.0001(13)
C36 0.023(2) 0.034(2) 0.034(2) 0.0046(14) 0.0087(14) 0.0033(14)
C37 0.028(2) 0.031(2) 0.038(2) 0.0034(15) 0.0122(15) -0.0022(14)
C38 0.026(2) 0.028(2) 0.024(2) -0.0014(13) 0.0126(14) -0.0007(14)
C39 0.029(2) 0.030(2) 0.031(2) 0.0000(14) 0.0068(14) -0.0010(14)
C40 0.040(2) 0.028(2) 0.038(2) -0.0047(15) 0.014(2) -0.008(2)
C41 0.040(2) 0.036(2) 0.029(2) 0.0045(15) 0.008(2) 0.003(2)
C42 0.030(2) 0.026(2) 0.030(2) -0.0014(14) 0.0058(14) -0.0023(14)
C43 0.030(2) 0.032(2) 0.038(2) 0.0071(15) 0.013(2) 0.0034(15)
C44 0.030(2) 0.027(2) 0.032(2) 0.0039(14) 0.0115(15) -0.0025(14)
C45 0.029(2) 0.024(2) 0.022(2) -0.0011(13) 0.0098(14) -0.0013(14)
C46 0.031(2) 0.031(2) 0.031(2) 0.0001(14) 0.0040(15) -0.0005(15)
C47 0.039(2) 0.029(2) 0.030(2) -0.0024(14) 0.009(2) -0.008(2)
C48 0.022(2) 0.027(2) 0.033(2) 0.0034(14) 0.0094(14) 0.0011(13)
C49 0.033(2) 0.031(2) 0.029(2) -0.0001(14) 0.0108(15) 0.0014(14)
C50 0.035(2) 0.024(2) 0.041(2) -0.0052(15) 0.017(2) 0.0004(14)
C51 0.038(2) 0.040(2) 0.055(2) 0.015(2) -0.010(2) 0.005(2)
C52 0.039(2) 0.035(2) 0.045(2) 0.004(2) -0.006(2) -0.005(2)
C53 0.034(2) 0.046(2) 0.031(2) -0.005(2) 0.005(2) -0.003(2)
C54 0.040(2) 0.051(2) 0.035(2) -0.006(2) 0.009(2) 0.001(2)
C55 0.038(2) 0.073(3) 0.026(2) 0.002(2) 0.006(2) -0.001(2)
C56 0.044(2) 0.050(2) 0.041(2) 0.015(2) -0.005(2) -0.001(2)
C57 0.030(2) 0.054(2) 0.037(2) -0.004(2) 0.002(2) 0.003(2)
C58 0.046(2) 0.053(3) 0.037(2) -0.010(2) 0.002(2) -0.017(2)
C59 0.069(3) 0.077(3) 0.061(3) -0.011(2) 0.024(2) -0.031(2)
C60 0.027(2) 0.043(2) 0.024(2) 0.0038(15) 0.0048(14) -0.0004(15)
C61 0.030(2) 0.043(2) 0.035(2) -0.006(2) 0.007(2) -0.001(2)
C62 0.042(2) 0.034(2) 0.040(2) -0.001(2) 0.008(2) -0.007(2)
C63 0.031(2) 0.043(2) 0.035(2) 0.000(2) 0.010(2) -0.006(2)
C64 0.028(2) 0.037(2) 0.032(2) -0.0035(15) 0.0074(15) 0.0000(15)
C65 0.040(2) 0.042(2) 0.037(2) 0.000(2) 0.008(2) -0.006(2)
C66 0.050(2) 0.071(3) 0.043(2) 0.006(2) 0.019(2) -0.009(2)

loop_
_atom_site_label
_atom_site_type_symbol
_atom_site_fract_x
_atom_site_fract_y
_atom_site_fract_z
_atom_site_U_iso_or_equiv
_atom_site_thermal_displace_type
_atom_site_occupancy
_atom_site_calc_flag
_atom_site_refinement_flags
Fe1 Fe 0.86113(2) 0.45518(4) 0.57648(2) 0.0313(2) Uani 1 d .
O1 O 1.10935(10) 0.7750(2) 0.69662(8) 0.0278(5) Uani 1 d .
H1O H 1.1237(9) 0.7162(14) 0.7149(10) 0.033 Uiso 1 calc R
O2 O 0.93307(11) 0.7778(2) 0.79822(7) 0.0267(5) Uani 1 d .
H20 H 0.9589(11) 0.7225(16) 0.8135(7) 0.032 Uiso 1 calc R
O3 O 1.08059(11) 0.7174(2) 0.58579(8) 0.0334(5) Uani 1 d .
H3O H 1.0878(10) 0.7411(21) 0.6180(3) 0.040 Uiso 1 calc R
O4 O 0.88748(12) 0.6807(2) 0.41856(8) 0.0355(5) Uani 1 d .
H40 H 0.8440(7) 0.7025(18) 0.4013(7) 0.043 Uiso 1 calc R
O5 O 0.73462(11) 0.7111(2) 0.36387(8) 0.0296(5) Uani 1 d .
H50 H 0.7152(13) 0.6495(13) 0.3512(9) 0.036 Uiso 1 calc R
O6 O 0.54878(11) 0.6902(2) 0.45730(8) 0.0317(5) Uani 1 d .
H6O H 0.5379(10) 0.6311(14) 0.4387(10) 0.038 Uiso 1 calc R
O7 O 0.61376(11) 0.6274(2) 0.56752(8) 0.0315(5) Uani 1 d .
H70 H 0.5931(13) 0.6579(9) 0.5370(4) 0.038 Uiso 1 calc R
O8 O 0.80024(11) 0.6766(2) 0.73686(8) 0.0313(5) Uani 1 d .
H8O H 0.8348(11) 0.7200(11) 0.7541(6) 0.038 Uiso 1 calc R
O9 O 0.7744(2) 0.1630(2) 0.56501(12) 0.0708(8) Uani 1 d .
O10 O 0.92567(14) 0.2511(2) 0.70761(10) 0.0546(7) Uani 1 d .
N1 N 1.14889(14) 0.5762(2) 0.74812(10) 0.0301(6) Uani 1 d .
N2 N 1.18894(15) 0.0023(2) 0.82668(10) 0.0352(6) Uani 1 d .
N3 N 0.99389(15) 0.5801(2) 0.83829(10) 0.0315(6) Uani 1 d .
N4 N 1.02582(14) 0.0069(2) 0.90880(12) 0.0372(7) Uani 1 d .
C1 C 1.04306(15) 0.8108(2) 0.70348(11) 0.0217(6) Uani 1 d .
C2 C 1.0229(2) 0.7775(2) 0.74882(11) 0.0225(7) Uani 1 d .
H2 H 1.0557(2) 0.7320(2) 0.77644(11) 0.027 Uiso 1 calc R
C3 C 0.9546(2) 0.8109(2) 0.75370(11) 0.0214(7) Uani 1 d .
C4 C 0.90565(15) 0.8784(2) 0.71398(11) 0.0211(6) Uani 1 d .
C5 C 0.9289(2) 0.9128(2) 0.67012(11) 0.0224(7) Uani 1 d .
H5 H 0.8963(2) 0.9593(2) 0.64283(11) 0.027 Uiso 1 calc R
C6 C 0.9976(2) 0.8830(2) 0.66394(11) 0.0218(6) Uani 1 d .
C7 C 1.0209(2) 0.9272(2) 0.61583(11) 0.0241(7) Uani 1 d .
H7 H 1.0760(2) 0.9140(2) 0.62547(11) 0.029 Uiso 1 calc R
C8 C 1.0092(2) 1.0544(2) 0.60910(12) 0.0298(7) Uani 1 d .
H8C H 1.0398(2) 1.0922(2) 0.64260(12) 0.036 Uiso 1 calc R
H8B H 0.9563(2) 1.0720(2) 0.60271(12) 0.036 Uiso 1 calc R
H8A H 1.0241(2) 1.0800(2) 0.57768(12) 0.036 Uiso 1 calc R
C9 C 0.9843(2) 0.8624(2) 0.56316(11) 0.0225(7) Uani 1 d .
C10 C 1.0153(2) 0.7632(2) 0.55120(12) 0.0254(7) Uani 1 d .
C11 C 0.9818(2) 0.7054(2) 0.50258(12) 0.0274(7) Uani 1 d .
H11 H 1.0043(2) 0.6389(2) 0.49482(12) 0.033 Uiso 1 calc R
C12 C 0.9157(2) 0.7439(2) 0.46528(11) 0.0244(7) Uani 1 d .
C13 C 0.8828(2) 0.8435(2) 0.47509(11) 0.0231(7) Uani 1 d .
C14 C 0.9182(2) 0.8991(2) 0.52409(11) 0.0227(7) Uani 1 d .
H14 H 0.8961(2) 0.9663(2) 0.53151(11) 0.027 Uiso 1 calc R
C15 C 0.8121(2) 0.8900(2) 0.43330(11) 0.0237(7) Uani 1 d .
H15 H 0.8148(2) 0.8704(2) 0.39599(11) 0.028 Uiso 1 calc R
C16 C 0.8064(2) 1.0184(2) 0.43529(12) 0.0289(7) Uani 1 d .
H16C H 0.7987(2) 1.0408(2) 0.46997(12) 0.035 Uiso 1 calc R
H16B H 0.7641(2) 1.0442(2) 0.40433(12) 0.035 Uiso 1 calc R
H16A H 0.8528(2) 1.0520(2) 0.43285(12) 0.035 Uiso 1 calc R
C17 C 0.7418(2) 0.8341(2) 0.43874(11) 0.0224(7) Uani 1 d .
C18 C 0.7049(2) 0.7473(2) 0.40379(11) 0.0235(7) Uani 1 d .
C19 C 0.6404(2) 0.7001(2) 0.40909(11) 0.0259(7) Uani 1 d .
H19 H 0.6153(2) 0.6427(2) 0.38451(11) 0.031 Uiso 1 calc R
C20 C 0.6123(2) 0.7366(2) 0.45053(11) 0.0243(7) Uani 1 d .
C21 C 0.6479(2) 0.8211(2) 0.48649(11) 0.0231(7) Uani 1 d .
C22 C 0.7123(2) 0.8668(2) 0.47969(11) 0.0229(7) Uani 1 d .
H22 H 0.7377(2) 0.9237(2) 0.50450(11) 0.027 Uiso 1 calc R
C23 C 0.6190(2) 0.8603(2) 0.53319(11) 0.0233(7) Uani 1 d .
H23 H 0.5683(2) 0.8263(2) 0.52625(11) 0.028 Uiso 1 calc R
C24 C 0.6084(2) 0.9877(2) 0.53228(12) 0.0281(7) Uani 1 d .
H24C H 0.5724(2) 1.0100(2) 0.49702(12) 0.034 Uiso 1 calc R
H24B H 0.6565(2) 1.0246(2) 0.53692(12) 0.034 Uiso 1 calc R
H24A H 0.5894(2) 1.0098(2) 0.56234(12) 0.034 Uiso 1 calc R
C25 C 0.66833(15) 0.8144(2) 0.58791(11) 0.0225(7) Uani 1 d .
C26 C 0.6625(2) 0.7019(2) 0.60184(12) 0.0259(7) Uani 1 d .
C27 C 0.7060(2) 0.6601(2) 0.65224(12) 0.0264(7) Uani 1 d .
H27 H 0.6996(2) 0.5848(2) 0.66183(12) 0.032 Uiso 1 calc R
C28 C 0.7584(2) 0.7269(2) 0.68854(11) 0.0233(7) Uani 1 d .
C29 C 0.76785(15) 0.8390(2) 0.67624(11) 0.0214(7) Uani 1 d .
C30 C 0.72208(15) 0.8792(2) 0.62595(11) 0.0220(7) Uani 1 d .
H30 H 0.72769(15) 0.9552(2) 0.61693(11) 0.026 Uiso 1 calc R
C31 C 0.8278(2) 0.9105(2) 0.71645(11) 0.0224(6) Uani 1 d .
H31 H 0.8267(2) 0.8920(2) 0.75431(11) 0.027 Uiso 1 calc R
C32 C 0.8135(2) 1.0364(2) 0.70820(12) 0.0272(7) Uani 1 d .
H32C H 0.8510(2) 1.0774(2) 0.73726(12) 0.033 Uiso 1 calc R
H32B H 0.7634(2) 1.0540(2) 0.70981(12) 0.033 Uiso 1 calc R
H32A H 0.8171(2) 1.0585(2) 0.67223(12) 0.033 Uiso 1 calc R
C33 C 1.0900(2) 0.5084(3) 0.73922(12) 0.0307(7) Uani 1 d .
H33 H 1.0416(2) 0.5387(3) 0.72207(12) 0.037 Uiso 1 calc R
C34 C 1.0954(2) 0.3962(2) 0.75358(12) 0.0295(7) Uani 1 d .
H34 H 1.0516(2) 0.3517(2) 0.74639(12) 0.035 Uiso 1 calc R
C35 C 1.1653(2) 0.3493(2) 0.77851(11) 0.0233(7) Uani 1 d .
C36 C 1.2269(2) 0.4195(3) 0.78666(12) 0.0301(7) Uani 1 d .
H36 H 1.2761(2) 0.3911(3) 0.80256(12) 0.036 Uiso 1 calc R
C37 C 1.2160(2) 0.5307(3) 0.77151(12) 0.0315(7) Uani 1 d .
H37 H 1.2588(2) 0.5774(3) 0.77817(12) 0.038 Uiso 1 calc R
C38 C 1.1732(2) 0.2296(2) 0.79544(11) 0.0250(7) Uani 1 d .
C39 C 1.1187(2) 0.1504(2) 0.77070(12) 0.0306(7) Uani 1 d .
H39 H 1.0747(2) 0.1722(2) 0.74228(12) 0.037 Uiso 1 calc R
C40 C 1.1287(2) 0.0407(3) 0.78753(13) 0.0348(8) Uani 1 d .
H40 H 1.0903(2) -0.0112(3) 0.77020(13) 0.042 Uiso 1 calc R
C41 C 1.2407(2) 0.0790(3) 0.85100(13) 0.0356(8) Uani 1 d .
H41 H 1.2837(2) 0.0548(3) 0.87954(13) 0.043 Uiso 1 calc R
C42 C 1.2354(2) 0.1909(2) 0.83729(12) 0.0294(7) Uani 1 d .
H42 H 1.2739(2) 0.2414(2) 0.85623(12) 0.035 Uiso 1 calc R
C43 C 0.9363(2) 0.5086(3) 0.82374(12) 0.0328(8) Uani 1 d .
H43 H 0.8883(2) 0.5373(3) 0.80396(12) 0.039 Uiso 1 calc R
C44 C 0.9425(2) 0.3956(2) 0.83575(12) 0.0291(7) Uani 1 d .
H44 H 0.8998(2) 0.3483(2) 0.82432(12) 0.035 Uiso 1 calc R
C45 C 1.0122(2) 0.3522(2) 0.86477(11) 0.0247(7) Uani 1 d .
C46 C 1.0722(2) 0.4267(3) 0.88043(12) 0.0324(7) Uani 1 d .
H46 H 1.1207(2) 0.4010(3) 0.90101(12) 0.039 Uiso 1 calc R
C47 C 1.0607(2) 0.5375(3) 0.86590(12) 0.0327(8) Uani 1 d .
H47 H 1.1027(2) 0.5865(3) 0.87606(12) 0.039 Uiso 1 calc R
C48 C 1.0200(2) 0.2322(2) 0.87929(12) 0.0270(7) Uani 1 d .
C49 C 0.9808(2) 0.1511(2) 0.84244(12) 0.0305(7) Uani 1 d .
H49 H 0.9513(2) 0.1716(2) 0.80627(12) 0.037 Uiso 1 calc R
C50 C 0.9853(2) 0.0406(2) 0.85898(13) 0.0322(8) Uani 1 d .
H50 H 0.9581(2) -0.0139(2) 0.83345(13) 0.039 Uiso 1 calc R
C51 C 1.0648(2) 0.0842(3) 0.9437(2) 0.0499(10) Uani 1 d .
H51 H 1.0947(2) 0.0609(3) 0.9793(2) 0.060 Uiso 1 calc R
C52 C 1.0638(2) 0.1964(3) 0.93065(14) 0.0441(9) Uani 1 d .
H52 H 1.0928(2) 0.2484(3) 0.95673(14) 0.053 Uiso 1 calc R
C53 C 0.7715(2) 0.3532(3) 0.53882(13) 0.0385(8) Uani 1 d .
C54 C 0.8261(2) 0.3465(3) 0.51099(13) 0.0426(9) Uani 1 d .
H54 H 0.8515(2) 0.2807(3) 0.50573(13) 0.051 Uiso 1 calc R
C55 C 0.8360(2) 0.4552(3) 0.49260(13) 0.0469(9) Uani 1 d .
H55 H 0.8689(2) 0.4746(3) 0.47250(13) 0.056 Uiso 1 calc R
C56 C 0.7886(2) 0.5306(3) 0.50909(14) 0.0495(10) Uani 1 d .
H56 H 0.7844(2) 0.6088(3) 0.50199(14) 0.059 Uiso 1 calc R
C57 C 0.7486(2) 0.4686(3) 0.53802(13) 0.0422(9) Uani 1 d .
H57 H 0.7132(2) 0.4977(3) 0.55397(13) 0.051 Uiso 1 calc R
C58 C 0.7454(2) 0.2560(3) 0.56424(14) 0.0476(9) Uani 1 d .
C59 C 0.6812(2) 0.2731(4) 0.5859(2) 0.0683(12) Uani 1 d .
H59C H 0.6341(2) 0.2607(4) 0.5563(2) 0.082 Uiso 1 calc R
H59B H 0.6825(2) 0.3498(4) 0.5998(2) 0.082 Uiso 1 calc R
H59A H 0.6851(2) 0.2201(4) 0.6159(2) 0.082 Uiso 1 calc R
C60 C 0.9102(2) 0.4184(3) 0.65781(12) 0.0318(7) Uani 1 d .
C61 C 0.8874(2) 0.5328(3) 0.65067(13) 0.0368(8) Uani 1 d .
H61 H 0.8524(2) 0.5673(3) 0.66544(13) 0.044 Uiso 1 calc R
C62 C 0.9251(2) 0.5857(3) 0.61829(13) 0.0396(8) Uani 1 d .
H62 H 0.9206(2) 0.6621(3) 0.60742(13) 0.047 Uiso 1 calc R
C63 C 0.9719(2) 0.5037(3) 0.60452(13) 0.0366(8) Uani 1 d .
H63 H 1.0039(2) 0.5167(3) 0.58292(13) 0.044 Uiso 1 calc R
C64 C 0.9625(2) 0.4014(3) 0.62817(12) 0.0329(8) Uani 1 d .
H64 H 0.9866(2) 0.3329(3) 0.62511(12) 0.040 Uiso 1 calc R
C65 C 0.8871(2) 0.3347(3) 0.69077(13) 0.0407(8) Uani 1 d .
C66 C 0.8163(2) 0.3555(3) 0.70498(15) 0.0539(10) Uani 1 d .
H66C H 0.7757(2) 0.3747(3) 0.67149(15) 0.065 Uiso 1 calc R
H66B H 0.8244(2) 0.4175(3) 0.73128(15) 0.065 Uiso 1 calc R
H66A H 0.8030(2) 0.2878(3) 0.72143(15) 0.065 Uiso 1 calc R

loop_
_atom_type_symbol
_atom_type_description
_atom_type_scat_dispersion_real
_atom_type_scat_dispersion_imag
_atom_type_scat_source
C C 0.0033 0.0016 'International Tables Vol C Tables 4.2.6.8 and 6.1.1.4'
H H 0.0000 0.0000 'International Tables Vol C Tables 4.2.6.8 and 6.1.1.4'
N N 0.0061 0.0033 'International Tables Vol C Tables 4.2.6.8 and 6.1.1.4'
O O 0.0106 0.0060 'International Tables Vol C Tables 4.2.6.8 and 6.1.1.4'
Fe Fe 0.3463 0.8444 'International Tables Vol C Tables 4.2.6.8 and 6.1.1.4'

loop_
_geom_angle_atom_site_label_1
_geom_angle_atom_site_label_2
_geom_angle_atom_site_label_3
_geom_angle
C61 Fe1 C57 109.05(14)
C61 Fe1 C56 119.36(14)
C57 Fe1 C56 40.68(14)
C61 Fe1 C60 41.02(13)
C57 Fe1 C60 125.23(13)
C56 Fe1 C60 157.53(15)
C61 Fe1 C55 152.73(15)
C57 Fe1 C55 68.37(14)
C56 Fe1 C55 40.69(14)
C60 Fe1 C55 161.78(14)
C61 Fe1 C64 68.66(13)
C57 Fe1 C64 161.44(14)
C56 Fe1 C64 157.12(14)
C60 Fe1 C64 40.95(12)
C55 Fe1 C64 122.50(13)
C61 Fe1 C62 40.09(13)
C57 Fe1 C62 122.78(14)
C56 Fe1 C62 103.40(14)
C60 Fe1 C62 68.21(13)
C55 Fe1 C62 116.80(14)
C64 Fe1 C62 68.16(13)
C61 Fe1 C53 129.15(13)
C57 Fe1 C53 41.19(13)
C56 Fe1 C53 68.53(14)
C60 Fe1 C53 113.05(13)
C55 Fe1 C53 67.90(14)
C64 Fe1 C53 125.11(13)
C62 Fe1 C53 162.47(14)
C61 Fe1 C54 166.34(14)
C57 Fe1 C54 68.83(14)
C56 Fe1 C54 68.46(15)
C60 Fe1 C54 128.37(14)
C55 Fe1 C54 40.25(14)
C64 Fe1 C54 108.78(13)
C62 Fe1 C54 152.70(14)
C53 Fe1 C54 40.53(13)
C61 Fe1 C63 67.87(13)
C57 Fe1 C63 157.99(14)
C56 Fe1 C63 120.25(14)
C60 Fe1 C63 67.77(13)
C55 Fe1 C63 103.90(14)
C64 Fe1 C63 39.77(12)
C62 Fe1 C63 40.72(13)
C53 Fe1 C63 156.80(13)
C54 Fe1 C63 119.38(13)
C37 N1 C33 116.7(3)
C40 N2 C41 115.8(3)
C47 N3 C43 116.7(3)
C50 N4 C51 117.6(3)
O1 C1 C2 120.9(2)
O1 C1 C6 118.0(2)
C2 C1 C6 121.1(3)
C3 C2 C1 119.8(3)
O2 C3 C2 120.7(2)
O2 C3 C4 118.0(2)
C2 C3 C4 121.2(2)
C5 C4 C3 117.2(3)
C5 C4 C31 120.4(2)
C3 C4 C31 122.3(2)
C4 C5 C6 123.6(3)
C5 C6 C1 116.9(2)
C5 C6 C7 120.9(2)
C1 C6 C7 122.2(2)
C9 C7 C6 112.0(2)
C9 C7 C8 113.3(2)
C6 C7 C8 111.5(2)
C10 C9 C14 116.6(3)
C10 C9 C7 121.5(3)
C14 C9 C7 121.9(3)
O3 C10 C11 116.1(3)
O3 C10 C9 122.9(3)
C11 C10 C9 121.0(3)
C12 C11 C10 120.5(3)
O4 C12 C11 115.8(3)
O4 C12 C13 123.6(3)
C11 C12 C13 120.6(3)
C14 C13 C12 117.0(3)
C14 C13 C15 121.6(3)
C12 C13 C15 121.4(2)
C13 C14 C9 124.2(3)
C13 C15 C17 111.5(2)
C13 C15 C16 113.2(2)
C17 C15 C16 111.2(2)
C22 C17 C18 117.1(3)
C22 C17 C15 120.6(2)
C18 C17 C15 122.3(2)
O5 C18 C19 121.1(3)
O5 C18 C17 118.0(2)
C19 C18 C17 120.9(3)
C18 C19 C20 120.0(3)
O6 C20 C21 117.8(2)
O6 C20 C19 121.4(3)
C21 C20 C19 120.8(3)
C20 C21 C22 117.4(3)
C20 C21 C23 121.6(2)
C22 C21 C23 120.9(2)
C17 C22 C21 123.7(3)
C25 C23 C21 110.2(2)
C25 C23 C24 114.3(2)
C21 C23 C24 111.6(2)
C30 C25 C26 116.8(3)
C30 C25 C23 122.7(2)
C26 C25 C23 120.4(2)
O7 C26 C27 116.2(3)
O7 C26 C25 123.1(3)
C27 C26 C25 120.7(3)
C28 C27 C26 120.5(3)
C27 C28 O8 116.1(2)
C27 C28 C29 121.2(3)
O8 C28 C29 122.8(3)
C30 C29 C28 117.0(3)
C30 C29 C31 122.8(2)
C28 C29 C31 120.2(2)
C29 C30 C25 123.7(3)
C29 C31 C32 113.4(2)
C29 C31 C4 110.2(2)
C32 C31 C4 111.6(2)
N1 C33 C34 123.7(3)
C33 C34 C35 119.6(3)
C34 C35 C36 116.7(3)
C34 C35 C38 121.1(3)
C36 C35 C38 122.2(3)
C37 C36 C35 119.6(3)
N1 C37 C36 123.7(3)
C39 C38 C42 116.4(3)
C39 C38 C35 121.9(3)
C42 C38 C35 121.7(3)
C40 C39 C38 119.8(3)
N2 C40 C39 124.2(3)
N2 C41 C42 124.2(3)
C41 C42 C38 119.5(3)
N3 C43 C44 123.9(3)
C43 C44 C45 118.9(3)
C44 C45 C46 117.3(3)
C44 C45 C48 120.0(3)
C46 C45 C48 122.7(3)
C47 C46 C45 119.6(3)
N3 C47 C46 123.5(3)
C52 C48 C49 117.4(3)
C52 C48 C45 121.5(3)
C49 C48 C45 121.1(3)
C50 C49 C48 119.3(3)
N4 C50 C49 123.1(3)
N4 C51 C52 123.3(3)
C51 C52 C48 119.3(3)
C54 C53 C57 107.8(3)
C54 C53 C58 124.3(3)
C57 C53 C58 127.9(3)
C54 C53 Fe1 69.7(2)
C57 C53 Fe1 68.8(2)
C58 C53 Fe1 126.3(2)
C55 C54 C53 107.8(3)
C55 C54 Fe1 69.5(2)
C53 C54 Fe1 69.7(2)
C54 C55 C56 108.9(3)
C54 C55 Fe1 70.3(2)
C56 C55 Fe1 69.4(2)
C57 C56 C55 107.9(3)
C57 C56 Fe1 69.6(2)
C55 C56 Fe1 69.9(2)
C56 C57 C53 107.6(3)
C56 C57 Fe1 69.7(2)
C53 C57 Fe1 70.1(2)
O9 C58 C53 120.3(4)
O9 C58 C59 121.5(4)
C53 C58 C59 118.1(4)
C61 C60 C64 107.3(3)
C61 C60 C65 126.7(3)
C64 C60 C65 126.0(3)
C61 C60 Fe1 69.0(2)
C64 C60 Fe1 69.9(2)
C65 C60 Fe1 127.9(2)
C62 C61 C60 108.7(3)
C62 C61 Fe1 70.9(2)
C60 C61 Fe1 70.0(2)
C61 C62 C63 107.5(3)
C61 C62 Fe1 69.0(2)
C63 C62 Fe1 70.0(2)
C64 C63 C62 108.7(3)
C64 C63 Fe1 69.8(2)
C62 C63 Fe1 69.3(2)
C63 C64 C60 107.8(3)
C63 C64 Fe1 70.5(2)
C60 C64 Fe1 69.1(2)
O10 C65 C60 120.5(3)
O10 C65 C66 121.2(3)
C60 C65 C66 118.2(3)

loop_
_geom_bond_atom_site_label_1
_geom_bond_atom_site_label_2
_geom_bond_distance
Fe1 C61 2.030(3)
Fe1 C57 2.041(3)
Fe1 C56 2.042(3)
Fe1 C60 2.043(3)
Fe1 C55 2.048(3)
Fe1 C64 2.053(3)
Fe1 C62 2.053(3)
Fe1 C53 2.058(3)
Fe1 C54 2.058(3)
Fe1 C63 2.062(3)
O1 C1 1.380(3)
O2 C3 1.382(3)
O3 C10 1.381(3)
O4 C12 1.373(3)
O5 C18 1.380(3)
O6 C20 1.376(3)
O7 C26 1.377(3)
O8 C28 1.378(3)
O9 C58 1.235(5)
O10 C65 1.231(4)
N1 C37 1.330(4)
N1 C33 1.332(4)
N2 C40 1.336(4)
N2 C41 1.339(4)
N3 C47 1.335(4)
N3 C43 1.337(4)
N4 C50 1.326(4)
N4 C51 1.332(4)
C1 C2 1.388(4)
C1 C6 1.399(4)
C2 C3 1.387(4)
C3 C4 1.394(4)
C4 C5 1.389(4)
C4 C31 1.535(4)
C5 C6 1.396(4)
C6 C7 1.525(4)
C7 C9 1.520(4)
C7 C8 1.537(4)
C9 C10 1.397(4)
C9 C14 1.399(4)
C10 C11 1.389(4)
C11 C12 1.387(4)
C12 C13 1.400(4)
C13 C14 1.390(4)
C13 C15 1.525(4)
C15 C17 1.527(4)
C15 C16 1.540(4)
C17 C22 1.386(4)
C17 C18 1.402(4)
C18 C19 1.381(4)
C19 C20 1.396(4)
C20 C21 1.389(4)
C21 C22 1.390(4)
C21 C23 1.532(4)
C23 C25 1.519(4)
C23 C24 1.534(4)
C25 C30 1.397(4)
C25 C26 1.404(4)
C26 C27 1.385(4)
C27 C28 1.377(4)
C28 C29 1.400(4)
C29 C30 1.390(4)
C29 C31 1.527(4)
C31 C32 1.531(4)
C33 C34 1.385(4)
C34 C35 1.385(4)
C35 C36 1.391(4)
C35 C38 1.489(4)
C36 C37 1.382(4)
C38 C39 1.392(4)
C38 C42 1.394(4)
C39 C40 1.374(4)
C41 C42 1.378(4)
C43 C44 1.382(4)
C44 C45 1.388(4)
C45 C46 1.394(4)
C45 C48 1.477(4)
C46 C47 1.374(4)
C48 C52 1.382(4)
C48 C49 1.390(4)
C49 C50 1.381(4)
C51 C52 1.380(5)
C53 C54 1.426(5)
C53 C57 1.442(5)
C53 C58 1.488(5)
C54 C55 1.413(5)
C55 C56 1.422(5)
C56 C57 1.419(5)
C58 C59 1.492(5)
C60 C61 1.427(4)
C60 C64 1.433(4)
C60 C65 1.460(5)
C61 C62 1.400(5)
C62 C63 1.432(5)
C63 C64 1.400(4)
C65 C66 1.506(5)
